data_7045230
loop_
_publ_author_name
'Londesborough, Michael G. S.'
'Dolansk\'y, Ji\<r\'i'
'Jel\'inek, Tom\'a\<s'
'Kennedy, John D.'
'C\'isa\<rov\'a, Ivana'
'Kennedy, Robert D.'
'Roca-Sanju\'an, Daniel'
'Franc\'es-Monerris, Antonio'
'Lang, Kamil'
'Clegg, William'

_publ_section_title
;
 Substitution of the laser borane anti-B<sub>18</sub>H<sub>22</sub> with
 pyridine: a structural and photophysical study of some unusually
 structured macropolyhedral boron hydrides.
;
_journal_issue 5
_journal_name_full 'Dalton transactions (Cambridge, England : 2003)'
_journal_page_first 1709
_journal_page_last 1725
_journal_paper_doi 10.1039/c7dt03823b
_journal_volume 47
_journal_year 2018
_chemical_formula_moiety 'C5 H25 B18 N'
_chemical_formula_sum 'C5 H25 B18 N'
_chemical_formula_weight 293.84
_chemical_name_systematic 3',8'-bis(pyridine)-arachno-octaborano-[5',6':5,6]-nido-decaborane
_space_group_crystal_system monoclinic
_space_group_IT_number 14
_space_group_name_Hall '-P 2ybc'
_space_group_name_H-M_alt 'P 1 21/c 1'
_symmetry_space_group_name_Hall '-P 2ybc'
_symmetry_space_group_name_H-M 'P 1 21/c 1'
_atom_sites_solution_hydrogens mixed
_atom_sites_solution_primary direct
_audit_creation_method SHELXL-2014/7
_audit_update_record
;
2015-12-09 deposited with the CCDC.
2018-01-05 downloaded from the CCDC.
;
_cell_angle_alpha 90
_cell_angle_beta 106.589(2)
_cell_angle_gamma 90
_cell_formula_units_Z 4
_cell_length_a 9.7834(4)
_cell_length_b 15.4854(7)
_cell_length_c 12.5752(4)
_cell_measurement_reflns_used 2635
_cell_measurement_temperature 150(2)
_cell_measurement_theta_max 25.62
_cell_measurement_theta_min 2.54
_cell_volume 1825.84(13)
_computing_cell_refinement 'Bruker APEX2'
_computing_data_collection 'Bruker APEX2'
_computing_data_reduction 'Bruker SAINT'
_computing_molecular_graphics 'Bruker SHELXTL'
_computing_publication_material 'SHELXL/2014-7 and local programs'
_computing_structure_refinement SHELXL-2014/7
_computing_structure_solution SHELXS97
_diffrn_ambient_temperature 150(2)
_diffrn_detector_area_resol_mean 8.3333
_diffrn_measured_fraction_theta_full 0.998
_diffrn_measured_fraction_theta_max 0.996
_diffrn_measurement_device_type 'Nonius KappaCCD diffractometer'
_diffrn_measurement_method '\w scans'
_diffrn_radiation_type MoK\a
_diffrn_radiation_wavelength 0.71073
_diffrn_reflns_av_R_equivalents 0.0348
_diffrn_reflns_av_unetI/netI 0.0452
_diffrn_reflns_Laue_measured_fraction_full 0.998
_diffrn_reflns_Laue_measured_fraction_max 0.996
_diffrn_reflns_limit_h_max 12
_diffrn_reflns_limit_h_min -9
_diffrn_reflns_limit_k_max 17
_diffrn_reflns_limit_k_min -18
_diffrn_reflns_limit_l_max 14
_diffrn_reflns_limit_l_min -15
_diffrn_reflns_number 11002
_diffrn_reflns_point_group_measured_fraction_full 0.998
_diffrn_reflns_point_group_measured_fraction_max 0.996
_diffrn_reflns_theta_full 25.242
_diffrn_reflns_theta_max 26.005
_diffrn_reflns_theta_min 2.141
_exptl_absorpt_coefficient_mu 0.046
_exptl_absorpt_correction_T_max 0.99
_exptl_absorpt_correction_T_min 0.92
_exptl_absorpt_correction_type multi-scan
_exptl_absorpt_process_details 'SADABS V2014/2 (Bruker AXS Inc.)'
_exptl_crystal_colour yellow
_exptl_crystal_density_diffrn 1.069
_exptl_crystal_density_method 'not measured'
_exptl_crystal_description prism
_exptl_crystal_F_000 608
_exptl_crystal_size_max 0.310
_exptl_crystal_size_mid 0.200
_exptl_crystal_size_min 0.178
_refine_diff_density_max 0.254
_refine_diff_density_min -0.180
_refine_diff_density_rms 0.039
_refine_ls_extinction_method none
_refine_ls_goodness_of_fit_ref 0.986
_refine_ls_hydrogen_treatment mixed
_refine_ls_matrix_type full
_refine_ls_number_parameters 302
_refine_ls_number_reflns 3584
_refine_ls_number_restraints 0
_refine_ls_restrained_S_all 0.986
_refine_ls_R_factor_all 0.0658
_refine_ls_R_factor_gt 0.0454
_refine_ls_shift/su_max 0.000
_refine_ls_shift/su_mean 0.000
_refine_ls_structure_factor_coef Fsqd
_refine_ls_weighting_details 'w=1/[\s^2^(Fo^2^)+(0.0687P)^2^+0.2853P] where P=(Fo^2^+2Fc^2^)/3'
_refine_ls_weighting_scheme calc
_refine_ls_wR_factor_gt 0.1116
_refine_ls_wR_factor_ref 0.1233
_reflns_Friedel_coverage 0.000
_reflns_number_gt 2717
_reflns_number_total 3584
_reflns_threshold_expression 'I > 2\s(I)'
_cod_data_source_file c7dt03823b2.cif
_cod_data_source_block mgsl_b18h20py_4
_cod_depositor_comments 'Adding full bibliography for 7045229--7045232.cif.'
_cod_database_code 7045230
_shelx_shelxl_version_number 2014/7
_shelx_space_group_comment
;
The symmetry employed for this shelxl refinement is uniquely defined
by the following loop, which should always be used as a source of
symmetry information in preference to the above space-group names.
They are only intended as comments.
;
_shelx_estimated_absorpt_t_min 0.986
_shelx_estimated_absorpt_t_max 0.992

loop_
_space_group_symop_operation_xyz
'x, y, z'
'-x, y+1/2, -z+1/2'
'-x, -y, -z'
'x, -y-1/2, z-1/2'

loop_
_atom_site_label
_atom_site_type_symbol
_atom_site_fract_x
_atom_site_fract_y
_atom_site_fract_z
_atom_site_U_iso_or_equiv
_atom_site_adp_type
_atom_site_occupancy
_atom_site_site_symmetry_order
_atom_site_calc_flag
_atom_site_refinement_flags_posn
B1 B 0.22073(17) 0.69109(11) 0.48729(12) 0.0188(4) Uani 1 1 d .
H1 H 0.1810(17) 0.6515(10) 0.4119(13) 0.036(4) Uiso 1 1 d .
B2 B 0.39191(17) 0.74060(10) 0.51517(12) 0.0173(3) Uani 1 1 d .
H2 H 0.4456(16) 0.7362(9) 0.4514(12) 0.025(4) Uiso 1 1 d .
B3 B 0.23865(17) 0.80507(11) 0.49461(13) 0.0204(4) Uani 1 1 d .
H3 H 0.2154(17) 0.8523(10) 0.4268(13) 0.034(4) Uiso 1 1 d .
B4 B 0.09358(18) 0.75603(11) 0.53074(14) 0.0225(4) Uani 1 1 d .
H4 H -0.0132(17) 0.7652(9) 0.4761(12) 0.025(4) Uiso 1 1 d .
B5 B 0.36213(17) 0.65011(10) 0.59671(12) 0.0170(3) Uani 1 1 d .
B6 B 0.48977(17) 0.73353(10) 0.65743(12) 0.0160(3) Uani 1 1 d .
B7 B 0.39169(17) 0.83233(11) 0.60227(13) 0.0199(4) Uani 1 1 d .
H7 H 0.4490(17) 0.8905(10) 0.5987(12) 0.028(4) Uiso 1 1 d .
B8 B 0.19792(18) 0.84031(12) 0.61464(14) 0.0240(4) Uani 1 1 d .
H8 H 0.1558(17) 0.9046(11) 0.6247(12) 0.034(4) Uiso 1 1 d .
B9 B 0.12476(19) 0.75000(12) 0.67127(14) 0.0251(4) Uani 1 1 d .
H9 H 0.0493(17) 0.7551(9) 0.7197(12) 0.028(4) Uiso 1 1 d .
B10 B 0.16212(18) 0.65798(11) 0.59910(14) 0.0228(4) Uani 1 1 d .
H10 H 0.1047(18) 0.5972(11) 0.5976(13) 0.037(4) Uiso 1 1 d .
H67 H 0.4336(16) 0.8010(9) 0.6977(12) 0.026(4) Uiso 1 1 d .
H89 H 0.2275(17) 0.8031(10) 0.7101(12) 0.031(4) Uiso 1 1 d .
H910 H 0.2026(17) 0.6846(10) 0.6973(12) 0.034(4) Uiso 1 1 d .
B1' B 0.61062(19) 0.58052(11) 0.76136(13) 0.0225(4) Uani 1 1 d .
H1' H 0.6343(18) 0.5318(11) 0.8273(13) 0.042(5) Uiso 1 1 d .
B2' B 0.45366(17) 0.64307(10) 0.73851(12) 0.0187(4) Uani 1 1 d .
H2' H 0.3964(17) 0.6422(9) 0.8006(12) 0.027(4) Uiso 1 1 d .
B3' B 0.62524(17) 0.69579(10) 0.77720(12) 0.0182(4) Uani 1 1 d .
H3' H 0.6482(17) 0.7310(9) 0.8554(12) 0.027(4) Uiso 1 1 d .
B4' B 0.75625(18) 0.63633(11) 0.73550(13) 0.0216(4) Uani 1 1 d .
H4' H 0.8654(16) 0.6285(9) 0.7949(11) 0.026(4) Uiso 1 1 d .
B5' B 0.46010(19) 0.55306(11) 0.65293(13) 0.0226(4) Uani 1 1 d .
H5' H 0.4050(16) 0.4915(11) 0.6527(12) 0.032(4) Uiso 1 1 d .
B8' B 0.67982(16) 0.73232(10) 0.66617(12) 0.0166(3) Uani 1 1 d .
B9' B 0.71894(18) 0.65369(11) 0.59129(13) 0.0216(4) Uani 1 1 d .
H9' H 0.7924(17) 0.6515(10) 0.5381(12) 0.033(4) Uiso 1 1 d .
B10' B 0.66346(19) 0.55581(11) 0.64129(14) 0.0244(4) Uani 1 1 d .
H10' H 0.6962(17) 0.4927(11) 0.6238(12) 0.034(4) Uiso 1 1 d .
H55' H 0.4119(17) 0.5815(10) 0.5555(13) 0.036(4) Uiso 1 1 d .
H91' H 0.6186(16) 0.5979(10) 0.5546(12) 0.027(4) Uiso 1 1 d .
N81 N 0.75588(12) 0.82100(7) 0.67662(9) 0.0168(3) Uani 1 1 d .
C82 C 0.74749(16) 0.86692(10) 0.58383(12) 0.0258(4) Uani 1 1 d .
H82 H 0.6943 0.8444 0.5140 0.033(4) Uiso 1 1 calc R
C83 C 0.81398(18) 0.94544(11) 0.58786(13) 0.0338(4) Uani 1 1 d .
H83 H 0.8059 0.9771 0.5216 0.045(5) Uiso 1 1 calc R
C84 C 0.89249(16) 0.97798(10) 0.68873(13) 0.0310(4) Uani 1 1 d .
H84 H 0.9400 1.0319 0.6930 0.040(5) Uiso 1 1 calc R
C85 C 0.90092(16) 0.93084(10) 0.78330(12) 0.0282(4) Uani 1 1 d .
H85 H 0.9546 0.9521 0.8537 0.042(5) Uiso 1 1 calc R
C86 C 0.83146(15) 0.85318(9) 0.77530(11) 0.0230(3) Uani 1 1 d .
H86 H 0.8368 0.8213 0.8409 0.030(4) Uiso 1 1 calc R

loop_
_atom_site_aniso_label
_atom_site_aniso_U_11
_atom_site_aniso_U_22
_atom_site_aniso_U_33
_atom_site_aniso_U_23
_atom_site_aniso_U_13
_atom_site_aniso_U_12
B1 0.0193(8) 0.0190(9) 0.0162(8) 0.0000(6) 0.0021(6) 0.0025(7)
B2 0.0185(8) 0.0172(9) 0.0161(8) 0.0019(6) 0.0047(6) 0.0028(6)
B3 0.0194(8) 0.0190(9) 0.0224(8) 0.0023(7) 0.0052(7) 0.0025(7)
B4 0.0175(9) 0.0231(9) 0.0254(9) -0.0010(7) 0.0035(7) 0.0003(7)
B5 0.0192(8) 0.0144(8) 0.0173(8) -0.0019(6) 0.0051(6) -0.0008(6)
B6 0.0178(8) 0.0149(8) 0.0153(7) -0.0018(6) 0.0047(6) 0.0014(6)
B7 0.0185(8) 0.0146(9) 0.0263(9) 0.0012(7) 0.0061(7) 0.0022(7)
B8 0.0183(9) 0.0241(10) 0.0294(9) -0.0037(7) 0.0067(7) 0.0011(7)
B9 0.0186(9) 0.0297(10) 0.0280(9) -0.0016(7) 0.0084(7) 0.0001(8)
B10 0.0200(9) 0.0229(10) 0.0240(9) 0.0005(7) 0.0042(7) -0.0031(7)
B1' 0.0274(9) 0.0178(9) 0.0196(8) 0.0034(7) 0.0022(7) 0.0023(7)
B2' 0.0223(9) 0.0179(9) 0.0153(8) 0.0002(6) 0.0042(6) -0.0012(7)
B3' 0.0205(9) 0.0173(9) 0.0149(8) -0.0011(6) 0.0021(6) 0.0017(7)
B4' 0.0206(9) 0.0189(9) 0.0230(8) -0.0015(7) 0.0026(7) 0.0056(7)
B5' 0.0272(9) 0.0157(9) 0.0223(8) 0.0030(7) 0.0029(7) 0.0011(7)
B8' 0.0139(8) 0.0176(9) 0.0171(8) -0.0005(6) 0.0025(6) 0.0018(6)
B9' 0.0212(9) 0.0222(9) 0.0208(8) -0.0044(7) 0.0051(7) 0.0016(7)
B10' 0.0258(9) 0.0179(9) 0.0274(9) -0.0021(7) 0.0040(7) 0.0062(7)
N81 0.0136(6) 0.0177(6) 0.0185(6) -0.0023(5) 0.0034(5) 0.0020(5)
C82 0.0276(8) 0.0291(9) 0.0204(7) -0.0010(6) 0.0062(6) -0.0062(7)
C83 0.0380(10) 0.0317(10) 0.0311(9) 0.0053(7) 0.0089(7) -0.0089(8)
C84 0.0249(8) 0.0192(9) 0.0462(10) -0.0024(7) 0.0059(7) -0.0035(7)
C85 0.0237(8) 0.0218(9) 0.0319(9) -0.0068(7) -0.0033(6) 0.0013(7)
C86 0.0221(8) 0.0215(8) 0.0211(7) -0.0016(6) -0.0007(6) 0.0042(6)

loop_
_atom_type_symbol
_atom_type_description
_atom_type_scat_dispersion_real
_atom_type_scat_dispersion_imag
_atom_type_scat_source
C C 0.0033 0.0016 'International Tables Vol C Tables 4.2.6.8 and 6.1.1.4'
H H 0.0000 0.0000 'International Tables Vol C Tables 4.2.6.8 and 6.1.1.4'
N N 0.0061 0.0033 'International Tables Vol C Tables 4.2.6.8 and 6.1.1.4'
B B 0.0013 0.0007 'International Tables Vol C Tables 4.2.6.8 and 6.1.1.4'

loop_
_geom_angle_atom_site_label_1
_geom_angle_atom_site_label_2
_geom_angle_atom_site_label_3
_geom_angle
H1 B1 B2 119.2(8)
H1 B1 B3 127.1(8)
H1 B1 B4 117.8(9)
H1 B1 B5 118.4(8)
H1 B1 B10 114.5(8)
B2 B1 B3 59.24(9)
B2 B1 B4 113.04(12)
B2 B1 B5 61.24(9)
B2 B1 B10 118.38(11)
B3 B1 B4 59.69(9)
B3 B1 B5 105.85(11)
B3 B1 B10 107.56(11)
B4 B1 B5 114.77(11)
B4 B1 B10 60.27(9)
B5 B1 B10 68.31(9)
B1 B2 H2 117.1(8)
B1 B2 B3 60.11(9)
B1 B2 B5 58.94(9)
B1 B2 B6 112.19(11)
B1 B2 B7 107.20(11)
H2 B2 B3 120.2(8)
H2 B2 B5 124.3(7)
H2 B2 B6 120.6(8)
H2 B2 B7 126.2(8)
B3 B2 B5 104.76(11)
B3 B2 B6 112.04(11)
B3 B2 B7 59.37(9)
B5 B2 B6 60.57(8)
B5 B2 B7 103.82(10)
B6 B2 B7 61.82(9)
B1 B3 B2 60.66(9)
B1 B3 H3 128.9(8)
B1 B3 B4 60.94(9)
B1 B3 B7 109.18(11)
B1 B3 B8 108.11(11)
B2 B3 H3 118.2(8)
B2 B3 B4 115.41(12)
B2 B3 B7 61.34(9)
B2 B3 B8 116.35(12)
H3 B3 B4 118.7(9)
H3 B3 B7 112.3(9)
H3 B3 B8 114.4(8)
B4 B3 B7 118.13(12)
B4 B3 B8 61.28(9)
B7 B3 B8 67.40(10)
B1 B4 B3 59.37(9)
B1 B4 H4 120.3(8)
B1 B4 B8 104.91(11)
B1 B4 B9 110.40(12)
B1 B4 B10 58.16(9)
B3 B4 H4 118.5(8)
B3 B4 B8 58.68(9)
B3 B4 B9 111.57(12)
B3 B4 B10 105.64(12)
H4 B4 B8 124.0(8)
H4 B4 B9 121.3(8)
H4 B4 B10 125.5(8)
B8 B4 B9 61.94(10)
B8 B4 B10 105.25(12)
B9 B4 B10 61.44(10)
B1 B5 B2 59.82(9)
B1 B5 B6 111.42(11)
B1 B5 B10 55.20(8)
B1 B5 B2' 150.71(12)
B1 B5 B5' 144.10(12)
B1 B5 H55' 106.0(7)
B2 B5 B6 58.80(8)
B2 B5 B10 106.40(10)
B2 B5 B2' 120.40(11)
B2 B5 B5' 135.25(12)
B2 B5 H55' 105.1(7)
B6 B5 B10 121.27(11)
B6 B5 B2' 61.63(9)
B6 B5 B5' 101.72(11)
B6 B5 H55' 116.7(7)
B10 B5 B2' 102.08(10)
B10 B5 B5' 117.52(11)
B10 B5 H55' 122.0(7)
B2' B5 B5' 59.54(9)
B2' B5 H55' 102.0(7)
B5' B5 H55' 44.0(7)
B2 B6 B5 60.63(9)
B2 B6 B7 59.60(9)
B2 B6 H67 99.8(6)
B2 B6 B2' 118.39(11)
B2 B6 B3' 157.16(12)
B2 B6 B8' 107.90(10)
B5 B6 B7 102.28(11)
B5 B6 H67 114.0(6)
B5 B6 B2' 57.79(8)
B5 B6 B3' 112.15(11)
B5 B6 B8' 125.82(11)
B7 B6 H67 43.0(6)
B7 B6 B2' 133.45(11)
B7 B6 B3' 140.33(12)
B7 B6 B8' 116.36(11)
H67 B6 B2' 102.8(6)
H67 B6 B3' 102.7(6)
H67 B6 B8' 120.2(6)
B2' B6 B3' 59.74(9)
B2' B6 B8' 108.28(10)
B3' B6 B8' 56.83(8)
B2 B7 B3 59.29(9)
B2 B7 B6 58.58(8)
B2 B7 H7 123.3(8)
B2 B7 B8 105.64(11)
B2 B7 H67 102.8(7)
B3 B7 B6 109.23(11)
B3 B7 H7 120.7(8)
B3 B7 B8 56.18(9)
B3 B7 H67 128.3(7)
B6 B7 H7 119.7(8)
B6 B7 B8 116.01(11)
B6 B7 H67 47.2(7)
H7 B7 B8 118.9(8)
H7 B7 H67 109.6(10)
B8 B7 H67 90.4(7)
B3 B8 B4 60.04(9)
B3 B8 B7 56.42(9)
B3 B8 H8 124.4(8)
B3 B8 B9 108.12(12)
B3 B8 H89 128.1(7)
B4 B8 B7 107.98(11)
B4 B8 H8 123.8(9)
B4 B8 B9 56.50(9)
B4 B8 H89 99.2(7)
B7 B8 H8 118.1(9)
B7 B8 B9 119.06(12)
B7 B8 H89 94.7(7)
H8 B8 B9 116.9(8)
H8 B8 H89 106.9(10)
B9 B8 H89 45.2(7)
B4 B9 B8 61.56(10)
B4 B9 H9 128.9(8)
B4 B9 B10 61.24(10)
B4 B9 H89 104.4(7)
B4 B9 H910 103.3(7)
B8 B9 H9 125.0(8)
B8 B9 B10 104.84(11)
B8 B9 H89 45.4(7)
B8 B9 H910 116.7(7)
H9 B9 B10 127.9(8)
H9 B9 H89 108.9(10)
H9 B9 H910 111.8(11)
B10 B9 H89 117.0(7)
B10 B9 H910 44.7(7)
H89 B9 H910 93.8(10)
B1 B10 B4 61.57(9)
B1 B10 B5 56.49(8)
B1 B10 B9 109.79(12)
B1 B10 H10 121.7(8)
B1 B10 H910 127.9(7)
B4 B10 B5 106.53(11)
B4 B10 B9 57.31(9)
B4 B10 H10 127.2(9)
B4 B10 H910 99.5(7)
B5 B10 B9 113.98(11)
B5 B10 H10 117.0(9)
B5 B10 H910 90.0(7)
B9 B10 H10 121.2(8)
B9 B10 H910 44.7(7)
H10 B10 H910 108.4(11)
H1' B1' B2' 119.1(9)
H1' B1' B3' 127.3(9)
H1' B1' B4' 117.8(9)
H1' B1' B5' 111.8(9)
H1' B1' B10' 116.5(9)
B2' B1' B3' 60.79(9)
B2' B1' B4' 114.15(12)
B2' B1' B5' 60.52(9)
B2' B1' B10' 115.53(12)
B3' B1' B4' 59.59(9)
B3' B1' B5' 110.51(11)
B3' B1' B10' 106.00(11)
B4' B1' B5' 121.12(12)
B4' B1' B10' 60.26(10)
B5' B1' B10' 70.66(10)
B5 B2' B6 60.59(8)
B5 B2' B1' 111.51(11)
B5 B2' H2' 120.9(8)
B5 B2' B3' 114.29(11)
B5 B2' B5' 61.87(9)
B6 B2' B1' 102.33(11)
B6 B2' H2' 129.4(8)
B6 B2' B3' 59.32(8)
B6 B2' B5' 102.60(10)
B1' B2' H2' 118.6(8)
B1' B2' B3' 60.40(9)
B1' B2' B5' 59.23(9)
H2' B2' B3' 116.4(8)
H2' B2' B5' 122.9(8)
B3' B2' B5' 109.14(11)
B6 B3' B1' 102.35(11)
B6 B3' B2' 60.93(9)
B6 B3' H3' 120.4(8)
B6 B3' B4' 110.08(11)
B6 B3' B8' 62.60(9)
B1' B3' B2' 58.81(9)
B1' B3' H3' 125.9(8)
B1' B3' B4' 59.56(9)
B1' B3' B8' 105.61(11)
B2' B3' H3' 113.9(8)
B2' B3' B4' 112.36(11)
B2' B3' B8' 114.14(11)
H3' B3' B4' 123.1(8)
H3' B3' B8' 122.3(8)
B4' B3' B8' 60.98(9)
B1' B4' B3' 60.85(9)
B1' B4' H4' 119.2(7)
B1' B4' B8' 104.48(11)
B1' B4' B9' 108.74(12)
B1' B4' B10' 59.81(9)
B3' B4' H4' 119.3(7)
B3' B4' B8' 58.17(9)
B3' B4' B9' 105.64(11)
B3' B4' B10' 106.62(12)
H4' B4' B8' 127.2(8)
H4' B4' B9' 125.4(7)
H4' B4' B10' 125.1(8)
B8' B4' B9' 55.52(9)
B8' B4' B10' 101.32(11)
B9' B4' B10' 60.42(9)
B5 B5' B1' 109.62(11)
B5 B5' B2' 58.59(8)
B5 B5' H5' 121.0(8)
B5 B5' B10' 111.90(11)
B5 B5' H55' 47.3(7)
B1' B5' B2' 60.25(9)
B1' B5' H5' 121.2(8)
B1' B5' B10' 55.17(9)
B1' B5' H55' 132.2(7)
B2' B5' H5' 125.7(8)
B2' B5' B10' 103.41(11)
B2' B5' H55' 104.3(7)
H5' B5' B10' 120.5(8)
H5' B5' H55' 104.7(11)
B10' B5' H55' 91.4(7)
B6 B8' B3' 60.57(8)
B6 B8' B4' 108.42(11)
B6 B8' B9' 111.74(11)
B6 B8' N81 116.80(11)
B3' B8' B4' 60.85(9)
B3' B8' B9' 113.30(12)
B3' B8' N81 118.28(11)
B4' B8' B9' 61.89(9)
B4' B8' N81 125.11(12)
B9' B8' N81 121.23(12)
B4' B9' B8' 62.59(9)
B4' B9' H9' 129.3(8)
B4' B9' B10' 60.19(9)
B4' B9' H91' 100.3(6)
B8' B9' H9' 131.3(8)
B8' B9' B10' 106.40(12)
B8' B9' H91' 114.9(7)
H9' B9' B10' 120.0(8)
H9' B9' H91' 108.7(10)
B10' B9' H91' 44.0(7)
B1' B10' B4' 59.93(9)
B1' B10' B5' 54.17(9)
B1' B10' B9' 108.00(12)
B1' B10' H10' 123.3(8)
B1' B10' H91' 121.3(7)
B4' B10' B5' 106.85(11)
B4' B10' B9' 59.39(9)
B4' B10' H10' 130.6(9)
B4' B10' H91' 101.7(7)
B5' B10' B9' 116.41(11)
B5' B10' H10' 110.5(9)
B5' B10' H91' 88.0(7)
B9' B10' H10' 124.4(9)
B9' B10' H91' 46.3(7)
H10' B10' H91' 110.6(11)
B8' N81 C82 119.00(11)
B8' N81 C86 122.05(12)
C82 N81 C86 118.95(13)
N81 C82 H82 119.2
N81 C82 C83 121.59(14)
H82 C82 C83 119.2
C82 C83 H83 120.3
C82 C83 C84 119.45(14)
H83 C83 C84 120.3
C83 C84 H84 120.6
C83 C84 C85 118.78(15)
H84 C84 C85 120.6
C84 C85 H85 120.2
C84 C85 C86 119.68(14)
H85 C85 C86 120.2
N81 C86 C85 121.53(14)
N81 C86 H86 119.2
C85 C86 H86 119.2

loop_
_geom_bond_atom_site_label_1
_geom_bond_atom_site_label_2
_geom_bond_distance
B1 H1 1.102(16)
B1 B2 1.783(2)
B1 B3 1.774(2)
B1 B4 1.802(2)
B1 B5 1.767(2)
B1 B10 1.740(2)
B2 H2 1.079(15)
B2 B3 1.758(2)
B2 B5 1.808(2)
B2 B6 1.775(2)
B2 B7 1.794(2)
B3 H3 1.097(15)
B3 B4 1.779(2)
B3 B7 1.759(2)
B3 B8 1.754(2)
B4 H4 1.083(15)
B4 B8 1.801(2)
B4 B9 1.708(2)
B4 B10 1.779(2)
B5 B6 1.807(2)
B5 B10 1.969(2)
B5 B2' 1.755(2)
B5 B5' 1.814(2)
B5 H55' 1.334(16)
B6 B7 1.834(2)
B6 H67 1.345(14)
B6 B2' 1.826(2)
B6 B3' 1.796(2)
B6 B8' 1.831(2)
B7 H7 1.069(15)
B7 B8 1.950(2)
B7 H67 1.249(14)
B8 H8 1.098(16)
B8 B9 1.807(2)
B8 H89 1.288(15)
B9 H9 1.086(15)
B9 B10 1.782(2)
B9 H89 1.282(16)
B9 H910 1.253(16)
B10 H10 1.094(17)
B10 H910 1.255(15)
B1' H1' 1.096(17)
B1' B2' 1.768(2)
B1' B3' 1.797(2)
B1' B4' 1.774(2)
B1' B5' 1.750(2)
B1' B10' 1.772(2)
B2' H2' 1.083(14)
B2' B3' 1.804(2)
B2' B5' 1.773(2)
B3' H3' 1.091(15)
B3' B4' 1.775(2)
B3' B8' 1.726(2)
B4' H4' 1.121(15)
B4' B8' 1.777(2)
B4' B9' 1.765(2)
B4' B10' 1.780(2)
B5' H5' 1.095(16)
B5' B10' 2.037(3)
B5' H55' 1.260(15)
B8' B9' 1.650(2)
B8' N81 1.5494(19)
B9' H9' 1.113(15)
B9' B10' 1.784(2)
B9' H91' 1.290(15)
B10' H10' 1.071(16)
B10' H91' 1.238(15)
N81 C82 1.3488(18)
N81 C86 1.3458(18)
C82 H82 0.950
C82 C83 1.373(2)
C83 H83 0.950
C83 C84 1.377(2)
C84 H84 0.950
C84 C85 1.378(2)
C85 H85 0.950
C85 C86 1.371(2)
C86 H86 0.950

loop_
_geom_torsion_atom_site_label_1
_geom_torsion_atom_site_label_2
_geom_torsion_atom_site_label_3
_geom_torsion_atom_site_label_4
_geom_torsion
B3 B1 B2 B5 133.57(11)
B3 B1 B2 B6 103.47(12)
B3 B1 B2 B7 37.52(10)
B4 B1 B2 B3 -26.95(11)
B4 B1 B2 B5 106.62(12)
B4 B1 B2 B6 76.52(14)
B4 B1 B2 B7 10.57(15)
B5 B1 B2 B3 -133.57(11)
B5 B1 B2 B6 -30.10(11)
B5 B1 B2 B7 -96.05(11)
B10 B1 B2 B3 -94.44(13)
B10 B1 B2 B5 39.13(12)
B10 B1 B2 B6 9.02(17)
B10 B1 B2 B7 -56.92(16)
B1 B2 B3 B4 27.87(11)
B1 B2 B3 B7 137.46(11)
B1 B2 B3 B8 96.87(13)
B5 B2 B3 B1 -39.93(10)
B5 B2 B3 B4 -12.06(15)
B5 B2 B3 B7 97.53(11)
B5 B2 B3 B8 56.94(15)
B6 B2 B3 B1 -103.73(12)
B6 B2 B3 B4 -75.86(15)
B6 B2 B3 B7 33.73(11)
B6 B2 B3 B8 -6.86(17)
B7 B2 B3 B1 -137.46(11)
B7 B2 B3 B4 -109.59(13)
B7 B2 B3 B8 -40.59(12)
B2 B1 B3 B4 -151.11(12)
B2 B1 B3 B7 -38.91(10)
B2 B1 B3 B8 -110.60(12)
B4 B1 B3 B2 151.11(12)
B4 B1 B3 B7 112.20(13)
B4 B1 B3 B8 40.52(11)
B5 B1 B3 B2 41.32(10)
B5 B1 B3 B4 -109.79(12)
B5 B1 B3 B7 2.41(14)
B5 B1 B3 B8 -69.28(13)
B10 B1 B3 B2 113.07(12)
B10 B1 B3 B4 -38.05(11)
B10 B1 B3 B7 74.15(14)
B10 B1 B3 B8 2.47(15)
B1 B3 B4 B8 135.24(12)
B1 B3 B4 B9 101.62(13)
B1 B3 B4 B10 36.65(10)
B2 B3 B4 B1 -27.79(11)
B2 B3 B4 B8 107.45(13)
B2 B3 B4 B9 73.83(16)
B2 B3 B4 B10 8.86(16)
B7 B3 B4 B1 -97.41(14)
B7 B3 B4 B8 37.83(12)
B7 B3 B4 B9 4.21(18)
B7 B3 B4 B10 -60.76(16)
B8 B3 B4 B1 -135.24(12)
B8 B3 B4 B9 -33.62(12)
B8 B3 B4 B10 -98.59(13)
B2 B1 B4 B3 26.81(11)
B2 B1 B4 B8 -11.68(15)
B2 B1 B4 B9 -76.82(15)
B2 B1 B4 B10 -110.60(12)
B3 B1 B4 B8 -38.49(11)
B3 B1 B4 B9 -103.64(13)
B3 B1 B4 B10 -137.42(12)
B5 B1 B4 B3 94.51(13)
B5 B1 B4 B8 56.01(15)
B5 B1 B4 B9 -9.13(17)
B5 B1 B4 B10 -42.91(12)
B10 B1 B4 B3 137.42(12)
B10 B1 B4 B8 98.92(13)
B10 B1 B4 B9 33.78(12)
B2 B1 B5 B6 29.33(10)
B2 B1 B5 B10 143.31(12)
B2 B1 B5 B2' 99.2(3)
B2 B1 B5 B5' -126.7(2)
B3 B1 B5 B2 -40.33(10)
B3 B1 B5 B6 -11.00(14)
B3 B1 B5 B10 102.98(12)
B3 B1 B5 B2' 58.9(3)
B3 B1 B5 B5' -167.04(17)
B4 B1 B5 B2 -103.79(13)
B4 B1 B5 B6 -74.46(15)
B4 B1 B5 B10 39.52(11)
B4 B1 B5 B2' -4.6(3)
B4 B1 B5 B5' 129.50(19)
B10 B1 B5 B2 -143.31(12)
B10 B1 B5 B6 -113.97(12)
B10 B1 B5 B2' -44.1(3)
B10 B1 B5 B5' 90.0(2)
B1 B2 B5 B6 -147.78(12)
B1 B2 B5 B10 -30.76(10)
B1 B2 B5 B2' -145.95(14)
B1 B2 B5 B5' 138.11(17)
B3 B2 B5 B1 40.51(10)
B3 B2 B5 B6 -107.27(12)
B3 B2 B5 B10 9.75(13)
B3 B2 B5 B2' -105.45(13)
B3 B2 B5 B5' 178.62(14)
B6 B2 B5 B1 147.78(12)
B6 B2 B5 B10 117.02(11)
B6 B2 B5 B2' 1.83(12)
B6 B2 B5 B5' -74.11(16)
B7 B2 B5 B1 101.97(12)
B7 B2 B5 B6 -45.81(10)
B7 B2 B5 B10 71.21(12)
B7 B2 B5 B2' -43.98(15)
B7 B2 B5 B5' -119.92(16)
B1 B2 B6 B5 29.56(11)
B1 B2 B6 B7 -98.27(12)
B1 B2 B6 B2' 27.84(16)
B1 B2 B6 B3' 106.7(3)
B1 B2 B6 B8' 151.16(11)
B3 B2 B6 B5 95.00(12)
B3 B2 B6 B7 -32.82(11)
B3 B2 B6 B2' 93.28(14)
B3 B2 B6 B3' 172.2(3)
B3 B2 B6 B8' -143.40(12)
B5 B2 B6 B7 -127.82(11)
B5 B2 B6 B2' -1.72(11)
B5 B2 B6 B3' 77.2(3)
B5 B2 B6 B8' 121.60(12)
B7 B2 B6 B5 127.82(11)
B7 B2 B6 B2' 126.10(13)
B7 B2 B6 B3' -155.0(3)
B7 B2 B6 B8' -110.57(12)
B1 B5 B6 B2 -29.68(11)
B1 B5 B6 B7 14.53(14)
B1 B5 B6 B2' 148.53(13)
B1 B5 B6 B3' 174.45(10)
B1 B5 B6 B8' -121.32(13)
B2 B5 B6 B7 44.21(10)
B2 B5 B6 B2' 178.21(11)
B2 B5 B6 B3' -155.88(13)
B2 B5 B6 B8' -91.65(13)
B10 B5 B6 B2 -91.06(13)
B10 B5 B6 B7 -46.85(14)
B10 B5 B6 B2' 87.15(12)
B10 B5 B6 B3' 113.06(13)
B10 B5 B6 B8' 177.29(11)
B2' B5 B6 B2 -178.21(11)
B2' B5 B6 B7 -134.00(11)
B2' B5 B6 B3' 25.91(11)
B2' B5 B6 B8' 90.14(13)
B5' B5 B6 B2 136.25(11)
B5' B5 B6 B7 -179.54(10)
B5' B5 B6 B2' -45.54(10)
B5' B5 B6 B3' -19.63(14)
B5' B5 B6 B8' 44.60(15)
B1 B3 B7 B2 38.61(10)
B1 B3 B7 B6 6.76(15)
B1 B3 B7 B8 -102.23(12)
B2 B3 B7 B6 -31.85(10)
B2 B3 B7 B8 -140.84(12)
B4 B3 B7 B2 105.20(14)
B4 B3 B7 B6 73.35(15)
B4 B3 B7 B8 -35.63(12)
B8 B3 B7 B2 140.84(12)
B8 B3 B7 B6 108.98(12)
B1 B2 B7 B3 -37.85(10)
B1 B2 B7 B6 106.42(11)
B1 B2 B7 B8 -4.84(13)
B3 B2 B7 B6 144.27(12)
B3 B2 B7 B8 33.01(10)
B5 B2 B7 B3 -99.16(12)
B5 B2 B7 B6 45.11(10)
B5 B2 B7 B8 -66.15(13)
B6 B2 B7 B3 -144.27(12)
B6 B2 B7 B8 -111.26(11)
B2 B6 B7 B3 32.12(11)
B2 B6 B7 B8 93.06(12)
B5 B6 B7 B2 -44.79(10)
B5 B6 B7 B3 -12.66(14)
B5 B6 B7 B8 48.27(14)
B2' B6 B7 B2 -101.74(16)
B2' B6 B7 B3 -69.62(17)
B2' B6 B7 B8 -8.7(2)
B3' B6 B7 B2 165.10(19)
B3' B6 B7 B3 -162.78(15)
B3' B6 B7 B8 -101.84(19)
B8' B6 B7 B2 96.14(12)
B8' B6 B7 B3 128.27(12)
B8' B6 B7 B8 -170.79(10)
B1 B3 B8 B4 -40.36(11)
B1 B3 B8 B7 103.78(12)
B1 B3 B8 B9 -9.56(15)
B2 B3 B8 B4 -105.94(14)
B2 B3 B8 B7 38.20(12)
B2 B3 B8 B9 -75.14(15)
B4 B3 B8 B7 144.14(12)
B4 B3 B8 B9 30.80(11)
B7 B3 B8 B4 -144.14(12)
B7 B3 B8 B9 -113.34(13)
B1 B4 B8 B3 38.83(11)
B1 B4 B8 B7 7.96(14)
B1 B4 B8 B9 -105.47(12)
B3 B4 B8 B7 -30.87(10)
B3 B4 B8 B9 -144.30(13)
B9 B4 B8 B3 144.30(13)
B9 B4 B8 B7 113.43(13)
B10 B4 B8 B3 99.27(12)
B10 B4 B8 B7 68.40(14)
B10 B4 B8 B9 -45.03(11)
B1 B4 B9 B8 96.48(13)
B1 B4 B9 B10 -32.53(11)
B3 B4 B9 B8 32.42(11)
B3 B4 B9 B10 -96.59(13)
B8 B4 B9 B10 -129.01(12)
B10 B4 B9 B8 129.01(12)
B3 B8 B9 B4 -32.14(12)
B3 B8 B9 B10 12.67(15)
B4 B8 B9 B10 44.81(11)
B7 B8 B9 B4 -93.19(13)
B7 B8 B9 B10 -48.38(16)
B2 B1 B10 B4 101.76(14)
B2 B1 B10 B5 -36.54(11)
B2 B1 B10 B9 69.70(16)
B3 B1 B10 B4 37.78(11)
B3 B1 B10 B5 -100.51(12)
B3 B1 B10 B9 5.73(15)
B4 B1 B10 B5 -138.29(12)
B4 B1 B10 B9 -32.05(11)
B5 B1 B10 B4 138.29(12)
B5 B1 B10 B9 106.24(12)
B1 B4 B10 B5 35.36(10)
B1 B4 B10 B9 143.61(13)
B3 B4 B10 B1 -37.20(11)
B3 B4 B10 B5 -1.85(14)
B3 B4 B10 B9 106.40(13)
B8 B4 B10 B1 -98.31(12)
B8 B4 B10 B5 -62.95(13)
B8 B4 B10 B9 45.29(11)
B9 B4 B10 B1 -143.61(13)
B9 B4 B10 B5 -108.25(12)
B4 B9 B10 B1 33.68(12)
B4 B9 B10 B5 94.86(12)
B8 B9 B10 B1 -11.30(15)
B8 B9 B10 B4 -44.98(11)
B8 B9 B10 B5 49.87(15)
B1 B5 B2' B6 -83.4(2)
B1 B5 B2' B1' -175.8(2)
B1 B5 B2' B3' -109.7(2)
B1 B5 B2' B5' 150.7(3)
B2 B5 B2' B6 -1.77(11)
B2 B5 B2' B1' -94.14(14)
B2 B5 B2' B3' -28.01(17)
B2 B5 B2' B5' -127.60(14)
B6 B5 B2' B1' -92.37(12)
B6 B5 B2' B3' -26.24(11)
B6 B5 B2' B5' -125.83(11)
B10 B5 B2' B6 -119.18(11)
B10 B5 B2' B1' 148.45(11)
B10 B5 B2' B3' -145.42(11)
B10 B5 B2' B5' 114.99(11)
B5' B5 B2' B6 125.83(11)
B5' B5 B2' B1' 33.46(11)
B5' B5 B2' B3' 99.59(13)
B3' B1' B2' B5 106.54(12)
B3' B1' B2' B6 43.55(9)
B3' B1' B2' B5' 141.00(11)
B4' B1' B2' B5 78.93(14)
B4' B1' B2' B6 15.94(14)
B4' B1' B2' B3' -27.60(11)
B4' B1' B2' B5' 113.40(13)
B5' B1' B2' B5 -34.47(11)
B5' B1' B2' B6 -97.46(11)
B5' B1' B2' B3' -141.00(11)
B10' B1' B2' B5 11.78(17)
B10' B1' B2' B6 -51.21(15)
B10' B1' B2' B3' -94.75(13)
B10' B1' B2' B5' 46.25(12)
B2 B6 B2' B5 1.77(11)
B2 B6 B2' B1' 109.69(13)
B2 B6 B2' B3' 153.83(14)
B2 B6 B2' B5' 48.88(15)
B5 B6 B2' B1' 107.91(11)
B5 B6 B2' B3' 152.06(12)
B5 B6 B2' B5' 47.11(10)
B7 B6 B2' B5 75.49(15)
B7 B6 B2' B1' -176.60(13)
B7 B6 B2' B3' -132.45(16)
B7 B6 B2' B5' 122.60(15)
B3' B6 B2' B5 -152.06(12)
B3' B6 B2' B1' -44.14(10)
B3' B6 B2' B5' -104.95(12)
B8' B6 B2' B5 -121.36(11)
B8' B6 B2' B1' -13.44(13)
B8' B6 B2' B3' 30.70(10)
B8' B6 B2' B5' -74.25(12)
B2 B6 B3' B1' -48.6(3)
B2 B6 B3' B2' -91.9(3)
B2 B6 B3' B4' 13.2(4)
B2 B6 B3' B8' 52.7(3)
B5 B6 B3' B1' 17.92(14)
B5 B6 B3' B2' -25.34(10)
B5 B6 B3' B4' 79.74(14)
B5 B6 B3' B8' 119.27(12)
B7 B6 B3' B1' 166.21(16)
B7 B6 B3' B2' 122.95(18)
B7 B6 B3' B4' -131.97(17)
B7 B6 B3' B8' -92.45(18)
B2' B6 B3' B1' 43.26(10)
B2' B6 B3' B4' 105.08(12)
B2' B6 B3' B8' 144.61(11)
B8' B6 B3' B1' -101.35(11)
B8' B6 B3' B2' -144.61(11)
B8' B6 B3' B4' -39.53(11)
B2' B1' B3' B6 -44.44(10)
B2' B1' B3' B4' -150.64(11)
B2' B1' B3' B8' -109.10(12)
B4' B1' B3' B6 106.20(11)
B4' B1' B3' B2' 150.64(11)
B4' B1' B3' B8' 41.54(10)
B5' B1' B3' B6 -8.65(14)
B5' B1' B3' B2' 35.79(11)
B5' B1' B3' B4' -114.85(13)
B5' B1' B3' B8' -73.31(14)
B10' B1' B3' B6 66.25(13)
B10' B1' B3' B2' 110.69(12)
B10' B1' B3' B4' -39.95(11)
B10' B1' B3' B8' 1.59(14)
B5 B2' B3' B6 26.60(11)
B5 B2' B3' B1' -101.90(13)
B5 B2' B3' B4' -74.71(14)
B5 B2' B3' B8' -7.69(17)
B6 B2' B3' B1' -128.51(11)
B6 B2' B3' B4' -101.31(12)
B6 B2' B3' B8' -34.30(11)
B1' B2' B3' B6 128.51(11)
B1' B2' B3' B4' 27.20(11)
B1' B2' B3' B8' 94.21(13)
B5' B2' B3' B6 93.59(11)
B5' B2' B3' B1' -34.91(10)
B5' B2' B3' B4' -7.72(15)
B5' B2' B3' B8' 59.30(15)
B2' B1' B4' B3' 27.97(11)
B2' B1' B4' B8' -11.89(15)
B2' B1' B4' B9' -69.89(14)
B2' B1' B4' B10' -106.73(13)
B3' B1' B4' B8' -39.86(10)
B3' B1' B4' B9' -97.86(12)
B3' B1' B4' B10' -134.69(12)
B5' B1' B4' B3' 96.90(14)
B5' B1' B4' B8' 57.05(16)
B5' B1' B4' B9' -0.96(18)
B5' B1' B4' B10' -37.79(13)
B10' B1' B4' B3' 134.69(12)
B10' B1' B4' B8' 94.83(12)
B10' B1' B4' B9' 36.83(11)
B6 B3' B4' B1' -92.83(12)
B6 B3' B4' B8' 40.25(11)
B6 B3' B4' B9' 10.22(15)
B6 B3' B4' B10' -52.94(14)
B1' B3' B4' B8' 133.08(11)
B1' B3' B4' B9' 103.05(12)
B1' B3' B4' B10' 39.89(11)
B2' B3' B4' B1' -26.97(11)
B2' B3' B4' B8' 106.11(12)
B2' B3' B4' B9' 76.08(14)
B2' B3' B4' B10' 12.92(15)
B8' B3' B4' B1' -133.08(11)
B8' B3' B4' B9' -30.03(11)
B8' B3' B4' B10' -93.20(12)
B2' B1' B5' B5 32.75(11)
B2' B1' B5' B10' 136.31(11)
B3' B1' B5' B5 -3.16(16)
B3' B1' B5' B2' -35.90(11)
B3' B1' B5' B10' 100.40(13)
B4' B1' B5' B5 -69.23(16)
B4' B1' B5' B2' -101.98(14)
B4' B1' B5' B10' 34.32(12)
B10' B1' B5' B5 -103.56(12)
B10' B1' B5' B2' -136.31(11)
B5 B2' B5' B1' 143.34(12)
B5 B2' B5' B10' 107.68(11)
B6 B2' B5' B5 -46.36(10)
B6 B2' B5' B1' 96.98(11)
B6 B2' B5' B10' 61.32(12)
B1' B2' B5' B5 -143.34(12)
B1' B2' B5' B10' -35.66(10)
B3' B2' B5' B5 -107.95(12)
B3' B2' B5' B1' 35.39(11)
B3' B2' B5' B10' -0.27(13)
B1 B5 B5' B1' 170.67(17)
B1 B5 B5' B2' -155.9(2)
B1 B5 B5' B10' 111.3(2)
B2 B5 B5' B1' 70.54(19)
B2 B5 B5' B2' 103.93(17)
B2 B5 B5' B10' 11.2(2)
B6 B5 B5' B1' 13.38(14)
B6 B5 B5' B2' 46.76(10)
B6 B5 B5' B10' -45.95(13)
B10 B5 B5' B1' -121.52(12)
B10 B5 B5' B2' -88.13(12)
B10 B5 B5' B10' 179.16(10)
B2' B5 B5' B1' -33.39(11)
B2' B5 B5' B10' -92.72(12)
B6 B3' B8' B4' -136.88(11)
B6 B3' B8' B9' -102.72(13)
B6 B3' B8' N81 106.52(13)
B1' B3' B8' B6 96.05(11)
B1' B3' B8' B4' -40.83(11)
B1' B3' B8' B9' -6.67(16)
B1' B3' B8' N81 -157.43(12)
B2' B3' B8' B6 33.69(11)
B2' B3' B8' B4' -103.18(13)
B2' B3' B8' B9' -69.02(15)
B2' B3' B8' N81 140.21(12)
B4' B3' B8' B6 136.88(11)
B4' B3' B8' B9' 34.16(12)
B4' B3' B8' N81 -116.60(14)
B1' B4' B8' B6 2.34(14)
B1' B4' B8' B3' 41.21(10)
B1' B4' B8' B9' -103.01(12)
B1' B4' B8' N81 146.94(12)
B3' B4' B8' B6 -38.87(10)
B3' B4' B8' B9' -144.22(13)
B3' B4' B8' N81 105.73(14)
B9' B4' B8' B6 105.35(12)
B9' B4' B8' B3' 144.22(13)
B9' B4' B8' N81 -110.06(15)
B10' B4' B8' B6 63.79(13)
B10' B4' B8' B3' 102.65(12)
B10' B4' B8' B9' -41.57(11)
B10' B4' B8' N81 -151.62(13)
B2 B6 B8' B3' -161.06(13)
B2 B6 B8' B4' -122.07(12)
B2 B6 B8' B9' -55.76(14)
B2 B6 B8' N81 90.01(13)
B5 B6 B8' B3' -94.80(14)
B5 B6 B8' B4' -55.80(16)
B5 B6 B8' B9' 10.50(18)
B5 B6 B8' N81 156.27(12)
B7 B6 B8' B3' 134.62(13)
B7 B6 B8' B4' 173.62(11)
B7 B6 B8' B9' -120.07(13)
B7 B6 B8' N81 25.69(16)
B2' B6 B8' B3' -31.79(10)
B2' B6 B8' B4' 7.20(14)
B2' B6 B8' B9' 73.51(14)
B2' B6 B8' N81 -140.73(11)
B3' B6 B8' B4' 38.99(10)
B3' B6 B8' B9' 105.30(13)
B3' B6 B8' N81 -108.93(13)
B6 B8' B9' B4' -99.94(12)
B6 B8' B9' B10' -57.35(14)
B3' B8' B9' B4' -33.78(12)
B3' B8' B9' B10' 8.80(16)
B4' B8' B9' B10' 42.58(11)
N81 B8' B9' B4' 116.02(14)
N81 B8' B9' B10' 158.61(12)
B1' B4' B9' B8' 95.01(12)
B1' B4' B9' B10' -36.57(11)
B3' B4' B9' B8' 31.05(11)
B3' B4' B9' B10' -100.52(12)
B8' B4' B9' B10' -131.58(12)
B10' B4' B9' B8' 131.58(12)
B2' B1' B10' B4' 104.43(13)
B2' B1' B10' B5' -41.79(11)
B2' B1' B10' B9' 68.23(16)
B3' B1' B10' B4' 39.63(11)
B3' B1' B10' B5' -106.60(12)
B3' B1' B10' B9' 3.42(15)
B4' B1' B10' B5' -146.22(12)
B4' B1' B10' B9' -36.21(11)
B5' B1' B10' B4' 146.22(12)
B5' B1' B10' B9' 110.02(12)
B1' B4' B10' B5' 28.09(10)
B1' B4' B10' B9' 139.25(12)
B3' B4' B10' B1' -40.39(11)
B3' B4' B10' B5' -12.29(14)
B3' B4' B10' B9' 98.86(12)
B8' B4' B10' B1' -100.28(12)
B8' B4' B10' B5' -72.19(12)
B8' B4' B10' B9' 38.97(10)
B9' B4' B10' B1' -139.25(12)
B9' B4' B10' B5' -111.15(12)
B4' B9' B10' B1' 36.44(11)
B4' B9' B10' B5' 94.71(12)
B8' B9' B10' B1' -7.37(16)
B8' B9' B10' B4' -43.81(11)
B8' B9' B10' B5' 50.90(15)
B6 B8' N81 C82 -83.69(15)
B6 B8' N81 C86 97.10(14)
B3' B8' N81 C82 -153.00(13)
B3' B8' N81 C86 27.79(18)
B4' B8' N81 C82 134.33(14)
B4' B8' N81 C86 -44.89(19)
B9' B8' N81 C82 58.64(18)
B9' B8' N81 C86 -120.57(15)
B8' N81 C82 C83 -179.29(14)
C86 N81 C82 C83 0.0(2)
N81 C82 C83 C84 0.7(2)
C82 C83 C84 C85 -0.6(2)
C83 C84 C85 C86 -0.1(2)
B8' N81 C86 C85 178.54(13)
C82 N81 C86 C85 -0.7(2)
C84 C85 C86 N81 0.7(2)
